data_2243444
loop_
_publ_author_name
'Leepasert, Theerachart'
'Saparpakorn, Patchreenart'
'Chainok, Kittipong'
'Duangthongyou, Tanwawan'

_publ_section_title
;
 Crystal structure of
 5-[(benzoyloxy)methyl]-5,6-dihydroxy-4-oxocyclohex-2-en-1-yl benzoate
;
_journal_coeditor_code VM2234
_journal_issue 7
_journal_name_full 'Acta Crystallographica Section E'
_journal_page_first 1096
_journal_page_last 1100
_journal_paper_doi 10.1107/S2056989020007793
_journal_volume 76
_journal_year 2020
_chemical_absolute_configuration unk
_chemical_formula_iupac 'C21 H18 O7'
_chemical_formula_moiety 'C21 H18 O7'
_chemical_formula_sum 'C21 H18 O7'
_chemical_formula_weight 382.37
_chemical_name_systematic
;
5-[(Benzoyloxy)methyl]-5,6-dihydroxy-4-oxocyclohex-2-en-1-yl benzoate
;
_space_group_crystal_system orthorhombic
_space_group_IT_number 19
_space_group_name_Hall 'P 2ac 2ab'
_space_group_name_H-M_alt 'P 21 21 21'
_atom_sites_solution_primary iterative
_audit_creation_method
;
Olex2 1.2
(compiled 2018.04.18 svn.r3501 for OlexSys, GUI svn.r5488)
;
_cell_angle_alpha 90
_cell_angle_beta 90
_cell_angle_gamma 90
_cell_formula_units_Z 4
_cell_length_a 7.4958(11)
_cell_length_b 12.422(2)
_cell_length_c 20.325(4)
_cell_measurement_reflns_used 9916
_cell_measurement_temperature 296.15
_cell_measurement_theta_max 24.68
_cell_measurement_theta_min 2.59
_cell_volume 1892.5(6)
_computing_cell_refinement
;
SAINT (Bruker, 2016)
;
_computing_data_collection
;
APEX3 (Bruker, 2016)
;
_computing_data_reduction
;
SAINT (Bruker, 2016)
;
_computing_molecular_graphics
;
<i>OLEX2</i> (Dolomanov <i>et al.</i>,  2009)
;
_computing_publication_material
;
<i>OLEX2</i> (Dolomanov <i>et al.</i>,  2009)
;
_computing_structure_refinement
;
SHELXL  (Sheldrick, 2015)
;
_computing_structure_solution
;
<i>olex2.solve</i> (Bourhis <i>et al.</i>,  2015)
;
_diffrn_ambient_temperature 296.15
_diffrn_measured_fraction_theta_full 0.9947
_diffrn_measured_fraction_theta_max 0.9947
_diffrn_measurement_device 'four-circle KAPPA diffractometer'
_diffrn_measurement_device_type 'Bruker APEX2 D8 QUEST CMOS'
_diffrn_measurement_method '\w and \f scans'
_diffrn_radiation_type 'Mo K\a'
_diffrn_radiation_wavelength 0.71073
_diffrn_reflns_av_R_equivalents 0.0450
_diffrn_reflns_av_unetI/netI 0.0198
_diffrn_reflns_limit_h_max 9
_diffrn_reflns_limit_h_min -9
_diffrn_reflns_limit_k_max 15
_diffrn_reflns_limit_k_min -15
_diffrn_reflns_limit_l_max 24
_diffrn_reflns_limit_l_min -24
_diffrn_reflns_number 36963
_diffrn_reflns_theta_full 25.7167
_diffrn_reflns_theta_max 25.72
_diffrn_reflns_theta_min 2.90
_diffrn_standards_number 0
_exptl_absorpt_coefficient_mu 0.101
_exptl_absorpt_correction_T_max 0.7453
_exptl_absorpt_correction_T_min 0.7075
_exptl_absorpt_correction_type multi-scan
_exptl_absorpt_process_details
;
(SADABS; Bruker, 2016)
;
_exptl_crystal_colour colourless
_exptl_crystal_density_diffrn 1.3420
_exptl_crystal_description plate
_exptl_crystal_F_000 800.5281
_exptl_crystal_size_max 0.24
_exptl_crystal_size_mid 0.08
_exptl_crystal_size_min 0.04
_refine_diff_density_max 0.1169
_refine_diff_density_min -0.1002
_refine_ls_abs_structure_details
;
Flack <i>x</i> determined using 1259 quotients
[(<i>I</i>^+^)-(<i>I</i>^-^)]/[(<i>I</i>^+^)+(<i>I</i>^-^)]
(Parsons <i>et al.</i>,  2013)
;
_refine_ls_abs_structure_Flack 0.0(3)
_refine_ls_goodness_of_fit_ref 1.1025
_refine_ls_hydrogen_treatment constr
_refine_ls_matrix_type full
_refine_ls_number_constraints 35
_refine_ls_number_parameters 255
_refine_ls_number_reflns 3587
_refine_ls_number_restraints 0
_refine_ls_restrained_S_all 1.1025
_refine_ls_R_factor_all 0.0383
_refine_ls_R_factor_gt 0.0319
_refine_ls_shift/su_max 0.0003
_refine_ls_shift/su_mean 0.0001
_refine_ls_structure_factor_coef Fsqd
_refine_ls_weighting_details 'w=1/[\s^2^(Fo^2^)+(0.0343P)^2^+0.1967P] where P=(Fo^2^+2Fc^2^)/3'
_refine_ls_weighting_scheme calc
_refine_ls_wR_factor_gt 0.0763
_refine_ls_wR_factor_ref 0.0823
_reflns_number_gt 3199
_reflns_number_total 3587
_reflns_threshold_expression I>=2u(I)
_cod_data_source_file vm2234sup1.cif
_cod_data_source_block I
_cod_original_cell_volume 1892.4(6)
_cod_original_sg_symbol_Hall ' P 2ac 2ab'
_cod_database_code 2243444

loop_
_space_group_symop_id
_space_group_symop_operation_xyz
1 x,y,z
2 x+1/2,-y+1/2,-z
3 -x,y+1/2,-z+1/2
4 -x+1/2,-y,z+1/2

loop_
_atom_site_type_symbol
_atom_site_label
_atom_site_fract_x
_atom_site_fract_y
_atom_site_fract_z
_atom_site_U_iso_or_equiv
_atom_site_adp_type
_atom_site_occupancy
O O6 0.48269(18) 0.70917(9) 0.38884(5) 0.0630(3) Uani 1.000000
O O2 0.20328(14) 0.56656(10) 0.43093(5) 0.0586(3) Uani 1.000000
H H2 0.1932(6) 0.5895(17) 0.4686(4) 0.0879(4) Uiso 1.000000
O O1 0.43371(18) 0.46452(9) 0.52550(5) 0.0637(3) Uani 1.000000
H H1 0.477(3) 0.4158(8) 0.54749(17) 0.0956(5) Uiso 1.000000
O O4 0.25100(18) 0.33708(9) 0.38037(5) 0.0649(3) Uani 1.000000
O O5 0.0902(2) 0.19256(12) 0.40208(7) 0.0929(5) Uani 1.000000
O O7 0.5956(3) 0.82489(11) 0.46087(7) 0.1010(6) Uani 1.000000
O O3 0.6515(2) 0.30383(12) 0.42569(8) 0.0923(5) Uani 1.000000
C C8 0.1399(2) 0.25864(12) 0.36344(9) 0.0586(4) Uani 1.000000
C C6 0.3807(2) 0.53548(12) 0.41980(7) 0.0452(3) Uani 1.000000
H H6 0.3924(2) 0.51900(12) 0.37285(7) 0.0542(4) Uiso 1.000000
C C15 0.5290(3) 0.80813(13) 0.40783(9) 0.0655(5) Uani 1.000000
C C1 0.4302(2) 0.43358(12) 0.45798(7) 0.0511(4) Uani 1.000000
C C2 0.6172(3) 0.39738(15) 0.43677(8) 0.0639(5) Uani 1.000000
C C16 0.4927(2) 0.89129(13) 0.35772(9) 0.0605(4) Uani 1.000000
C C10 0.1230(2) 0.34822(16) 0.25339(9) 0.0660(5) Uani 1.000000
H H10 0.1836(2) 0.40757(16) 0.27012(9) 0.0793(5) Uiso 1.000000
C C7 0.2932(3) 0.34568(14) 0.44959(8) 0.0637(4) Uani 1.000000
H H7a 0.1864(3) 0.36290(14) 0.47445(8) 0.0764(5) Uiso 1.000000
H H7b 0.3402(3) 0.27786(14) 0.46567(8) 0.0764(5) Uiso 1.000000
C C5 0.5144(2) 0.62285(13) 0.43577(8) 0.0567(4) Uani 1.000000
H H5 0.4933(2) 0.64941(13) 0.48050(8) 0.0681(5) Uiso 1.000000
C C9 0.0875(2) 0.26165(13) 0.29324(8) 0.0560(4) Uani 1.000000
C C21 0.4190(3) 0.86669(15) 0.29726(9) 0.0651(4) Uani 1.000000
H H21 0.3903(3) 0.79577(15) 0.28711(9) 0.0781(5) Uiso 1.000000
C C12 -0.0180(3) 0.2577(2) 0.16356(11) 0.0823(6) Uani 1.000000
H H12 -0.0545(3) 0.2567(2) 0.11984(11) 0.0988(7) Uiso 1.000000
C C11 0.0688(3) 0.3472(2) 0.18828(10) 0.0775(5) Uani 1.000000
H H11 0.0905(3) 0.4063(2) 0.16137(10) 0.0930(6) Uiso 1.000000
C C3 0.7495(3) 0.4826(2) 0.43087(11) 0.0824(6) Uani 1.000000
H H3 0.8696(3) 0.4646(2) 0.42780(11) 0.0989(7) Uiso 1.000000
C C4 0.7022(3) 0.58513(18) 0.42980(11) 0.0776(6) Uani 1.000000
H H4 0.7913(3) 0.63662(18) 0.42504(11) 0.0931(7) Uiso 1.000000
C C13 -0.0499(3) 0.1720(2) 0.20235(13) 0.0959(7) Uani 1.000000
H H13 -0.1063(3) 0.1117(2) 0.18499(13) 0.1150(9) Uiso 1.000000
C C19 0.4324(3) 1.05213(18) 0.26647(13) 0.0881(7) Uani 1.000000
H H19 0.4110(3) 1.10627(18) 0.23586(13) 0.1057(8) Uiso 1.000000
C C20 0.3877(3) 0.94726(18) 0.25191(11) 0.0797(6) Uani 1.000000
H H20 0.3365(3) 0.93070(18) 0.21149(11) 0.0957(7) Uiso 1.000000
C C14 0.0004(3) 0.17290(16) 0.26754(11) 0.0831(6) Uani 1.000000
H H14 -0.0243(3) 0.11396(16) 0.29425(11) 0.0997(7) Uiso 1.000000
C C18 0.5079(4) 1.07685(15) 0.32565(14) 0.0927(7) Uani 1.000000
H H18 0.5396(4) 1.14762(15) 0.33491(14) 0.1112(9) Uiso 1.000000
C C17 0.5372(3) 0.99762(15) 0.37173(11) 0.0815(6) Uani 1.000000
H H17 0.5869(3) 1.01515(15) 0.41227(11) 0.0978(7) Uiso 1.000000

loop_
_atom_site_aniso_label
_atom_site_aniso_U_11
_atom_site_aniso_U_22
_atom_site_aniso_U_33
_atom_site_aniso_U_12
_atom_site_aniso_U_13
_atom_site_aniso_U_23
O6 0.0899(8) 0.0477(6) 0.0515(6) -0.0112(6) -0.0152(6) 0.0009(5)
O2 0.0561(6) 0.0730(7) 0.0468(6) 0.0150(6) -0.0037(5) 0.0023(5)
O1 0.0901(9) 0.0632(7) 0.0378(5) 0.0172(6) -0.0117(5) 0.0021(5)
O4 0.0891(8) 0.0562(6) 0.0493(6) -0.0231(6) -0.0050(6) 0.0057(5)
O5 0.1161(12) 0.0786(9) 0.0841(10) -0.0411(9) 0.0108(9) 0.0159(8)
O7 0.1583(16) 0.0694(9) 0.0753(9) -0.0311(10) -0.0384(10) -0.0099(7)
O3 0.1188(12) 0.0758(9) 0.0822(9) 0.0425(9) 0.0007(8) -0.0066(8)
C8 0.0596(9) 0.0467(8) 0.0694(10) -0.0101(7) 0.0105(8) -0.0016(8)
C6 0.0513(8) 0.0480(7) 0.0362(7) 0.0027(6) -0.0048(6) -0.0007(6)
C15 0.0818(12) 0.0530(9) 0.0616(10) -0.0123(9) -0.0062(9) -0.0082(8)
C1 0.0647(9) 0.0509(8) 0.0377(7) 0.0075(7) -0.0067(7) 0.0028(6)
C2 0.0741(11) 0.0695(11) 0.0479(9) 0.0199(9) -0.0099(8) 0.0000(8)
C16 0.0651(10) 0.0499(8) 0.0665(10) -0.0060(8) 0.0097(8) -0.0026(7)
C10 0.0619(10) 0.0719(11) 0.0643(10) -0.0136(9) 0.0003(8) -0.0089(9)
C7 0.0871(12) 0.0570(9) 0.0470(8) -0.0092(9) -0.0014(8) 0.0097(8)
C5 0.0712(10) 0.0528(8) 0.0461(8) -0.0060(8) -0.0139(8) 0.0019(7)
C9 0.0475(8) 0.0561(9) 0.0645(10) -0.0053(7) 0.0034(7) -0.0114(8)
C21 0.0688(11) 0.0619(10) 0.0646(10) -0.0105(9) 0.0071(9) 0.0044(8)
C12 0.0619(11) 0.1141(17) 0.0710(13) 0.0022(12) -0.0114(9) -0.0289(12)
C11 0.0674(11) 0.0993(15) 0.0658(11) -0.0051(11) 0.0001(9) -0.0011(11)
C3 0.0533(10) 0.1045(16) 0.0894(14) 0.0110(11) -0.0122(10) 0.0037(12)
C4 0.0609(11) 0.0900(15) 0.0819(13) -0.0174(10) -0.0138(10) 0.0071(11)
C13 0.0948(16) 0.0893(16) 0.1035(17) -0.0167(14) -0.0265(14) -0.0284(14)
C19 0.0926(15) 0.0704(13) 0.1013(17) 0.0091(12) 0.0195(14) 0.0237(12)
C20 0.0843(13) 0.0831(14) 0.0718(12) -0.0052(11) 0.0082(10) 0.0185(11)
C14 0.0847(13) 0.0656(12) 0.0991(16) -0.0195(11) -0.0116(12) -0.0095(11)
C18 0.1104(17) 0.0476(10) 0.120(2) 0.0003(12) 0.0186(16) 0.0019(11)
C17 0.1022(16) 0.0524(10) 0.0900(14) -0.0077(10) 0.0053(12) -0.0104(9)

loop_
_atom_type_symbol
_atom_type_scat_Cromer_Mann_a1
_atom_type_scat_Cromer_Mann_a2
_atom_type_scat_Cromer_Mann_a3
_atom_type_scat_Cromer_Mann_a4
_atom_type_scat_Cromer_Mann_b1
_atom_type_scat_Cromer_Mann_b2
_atom_type_scat_Cromer_Mann_b3
_atom_type_scat_Cromer_Mann_b4
_atom_type_scat_Cromer_Mann_c
_atom_type_scat_dispersion_source
_atom_type_scat_dispersion_real
_atom_type_scat_dispersion_imag
_atom_type_scat_source
H 0.49300 0.32291 0.14019 0.04081 10.51090 26.12570 3.14236 57.79970 0.0030380000826 'Henke, Gullikson and Davis, At. Data and Nucl. Data Tables, 1993, 54, 2' 0.00000 0.00000 'International Tables Volume C Table 6.1.1.4 (pp. 500-502)'
C 2.31000 1.02000 1.58860 0.86500 20.84390 10.20750 0.56870 51.65120 0.215599998832 'Henke, Gullikson and Davis, At. Data and Nucl. Data Tables, 1993, 54, 2' 0.00347 0.00161 'International Tables Volume C Table 6.1.1.4 (pp. 500-502)'
O 3.04850 2.28680 1.54630 0.86700 13.27710 5.70110 0.32390 32.90890 0.250800013542 'Henke, Gullikson and Davis, At. Data and Nucl. Data Tables, 1993, 54, 2' 0.01158 0.00611 'International Tables Volume C Table 6.1.1.4 (pp. 500-502)'

loop_
_geom_angle_atom_site_label_1
_geom_angle_atom_site_label_2
_geom_angle_atom_site_label_3
_geom_angle_site_symmetry_1
_geom_angle_site_symmetry_3
_geom_angle
_geom_angle_publ_flag
C5 O6 C15 . . 116.55(12) ?
C6 O2 H2 . . 109.5 ?
C1 O1 H1 . . 109.5 ?
C7 O4 C8 . . 116.34(13) ?
O5 C8 O4 . . 121.95(17) ?
C9 C8 O4 . . 113.45(13) ?
C9 C8 O5 . . 124.59(16) ?
H6 C6 O2 . . 107.42(7) ?
C1 C6 O2 . . 112.06(13) ?
C1 C6 H6 . . 107.42(8) ?
C5 C6 O2 . . 113.32(13) ?
C5 C6 H6 . . 107.42(8) ?
C5 C6 C1 . . 108.92(12) ?
O7 C15 O6 . . 121.68(16) ?
C16 C15 O6 . . 113.40(14) ?
C16 C15 O7 . . 124.92(16) ?
C6 C1 O1 . . 105.64(12) ?
C2 C1 O1 . . 109.44(13) ?
C2 C1 C6 . . 108.75(13) ?
C7 C1 O1 . . 108.46(13) ?
C7 C1 C6 . . 112.11(13) ?
C7 C1 C2 . . 112.22(14) ?
C1 C2 O3 . . 121.86(19) ?
C3 C2 O3 . . 122.50(19) ?
C3 C2 C1 . . 115.64(16) ?
C21 C16 C15 . . 122.19(15) ?
C17 C16 C15 . . 118.61(18) ?
C17 C16 C21 . . 119.19(18) ?
C9 C10 H10 . . 120.00(10) ?
C11 C10 H10 . . 120.00(13) ?
C11 C10 C9 . . 120.00(18) ?
C1 C7 O4 . . 108.20(12) ?
H7a C7 O4 . . 110.06(10) ?
H7a C7 C1 . . 110.06(10) ?
H7b C7 O4 . . 110.06(9) ?
H7b C7 C1 . . 110.06(9) ?
H7b C7 H7a . . 108.4 ?
C6 C5 O6 . . 106.27(11) ?
H5 C5 O6 . . 109.51(8) ?
H5 C5 C6 . . 109.51(8) ?
C4 C5 O6 . . 109.45(15) ?
C4 C5 C6 . . 112.53(15) ?
C4 C5 H5 . . 109.51(11) ?
C10 C9 C8 . . 122.49(14) ?
C14 C9 C8 . . 117.97(17) ?
C14 C9 C10 . . 119.54(18) ?
H21 C21 C16 . . 119.96(10) ?
C20 C21 C16 . . 120.09(18) ?
C20 C21 H21 . . 119.96(13) ?
C11 C12 H12 . . 119.78(14) ?
C13 C12 H12 . . 119.78(13) ?
C13 C12 C11 . . 120.4(2) ?
C12 C11 C10 . . 119.5(2) ?
H11 C11 C10 . . 120.23(13) ?
H11 C11 C12 . . 120.23(14) ?
H3 C3 C2 . . 119.37(11) ?
C4 C3 C2 . . 121.27(19) ?
C4 C3 H3 . . 119.37(13) ?
C3 C4 C5 . . 123.74(19) ?
H4 C4 C5 . . 118.13(10) ?
H4 C4 C3 . . 118.13(13) ?
H13 C13 C12 . . 119.73(13) ?
C14 C13 C12 . . 120.5(2) ?
C14 C13 H13 . . 119.73(14) ?
C20 C19 H19 . . 119.90(14) ?
C18 C19 H19 . . 119.90(12) ?
C18 C19 C20 . . 120.2(2) ?
C19 C20 C21 . . 120.1(2) ?
H20 C20 C21 . . 119.96(13) ?
H20 C20 C19 . . 119.96(14) ?
C13 C14 C9 . . 119.9(2) ?
H14 C14 C9 . . 120.04(13) ?
H14 C14 C13 . . 120.04(14) ?
H18 C18 C19 . . 119.82(13) ?
C17 C18 C19 . . 120.4(2) ?
C17 C18 H18 . . 119.82(14) ?
C18 C17 C16 . . 120.1(2) ?
H17 C17 C16 . . 119.96(13) ?
H17 C17 C18 . . 119.96(14) ?

loop_
_geom_bond_atom_site_label_1
_geom_bond_atom_site_label_2
_geom_bond_site_symmetry_2
_geom_bond_distance
_geom_bond_publ_flag
O6 C15 . 1.3344(19) ?
O6 C5 . 1.4545(19) ?
O2 H2 . 0.8200 ?
O2 C6 . 1.4033(18) ?
O1 H1 . 0.8200 ?
O1 C1 . 1.4253(17) ?
O4 C8 . 1.3270(19) ?
O4 C7 . 1.4460(19) ?
O5 C8 . 1.196(2) ?
O7 C15 . 1.206(2) ?
O3 C2 . 1.211(2) ?
C8 C9 . 1.480(2) ?
C6 H6 . 0.9800 ?
C6 C1 . 1.530(2) ?
C6 C5 . 1.512(2) ?
C15 C16 . 1.476(2) ?
C1 C2 . 1.534(2) ?
C1 C7 . 1.509(2) ?
C2 C3 . 1.456(3) ?
C16 C21 . 1.382(3) ?
C16 C17 . 1.392(2) ?
C10 H10 . 0.9300 ?
C10 C9 . 1.372(3) ?
C10 C11 . 1.385(3) ?
C7 H7a . 0.9700 ?
C7 H7b . 0.9700 ?
C5 H5 . 0.9800 ?
C5 C4 . 1.489(3) ?
C9 C14 . 1.384(2) ?
C21 H21 . 0.9300 ?
C21 C20 . 1.381(3) ?
C12 H12 . 0.9300 ?
C12 C11 . 1.382(3) ?
C12 C13 . 1.346(3) ?
C11 H11 . 0.9300 ?
C3 H3 . 0.9300 ?
C3 C4 . 1.322(3) ?
C4 H4 . 0.9300 ?
C13 H13 . 0.9300 ?
C13 C14 . 1.378(3) ?
C19 H19 . 0.9300 ?
C19 C20 . 1.377(3) ?
C19 C18 . 1.364(3) ?
C20 H20 . 0.9300 ?
C14 H14 . 0.9300 ?
C18 H18 . 0.9300 ?
C18 C17 . 1.376(3) ?
C17 H17 . 0.9300 ?

loop_
_geom_hbond_atom_site_label_D
_geom_hbond_atom_site_label_H
_geom_hbond_atom_site_label_A
_geom_hbond_site_symmetry_A
_geom_hbond_distance_DH
_geom_hbond_distance_HA
_geom_hbond_distance_DA
_geom_hbond_angle_DHA
O2 H2 O7 2_466 0.82 1.929(5) 2.7029(17) 156.9(11)
O1 H1 O5 2_556 0.82 1.892(2) 2.7112(17) 177(2)
C13 H13 O2 3_545 0.930(3) 2.529(3) 3.221(3) 131.5(3)

_cod_database_fobs_code 2243444
